data_7119041
loop_
_publ_author_name
'Jia-Jia Zhao'
'Man Tang'
'Hong-Hao Zhang'
'Meng-Meng Xu'
'Feng Shi'

_publ_section_title
;
 Bronsted acid-catalyzed chemodivergent reactions of ortho-mercaptobenzyl
 alcohols with 3-alkyl-2-vinylindoles and styrenes: [5+2] cyclization
 versus hydroxysulfenylation
;
_journal_name_full Chem.Commun.
_journal_page_first 5953
_journal_volume 52
_journal_year 2016
_chemical_formula_moiety 'C26 H25 N O S'
_chemical_formula_sum 'C26 H25 N O S'
_chemical_formula_weight 399.53
_chemical_name_systematic
;
 ?
;
_space_group_crystal_system triclinic
_space_group_IT_number 2
_space_group_name_Hall '-P 1'
_space_group_name_H-M_alt 'P -1'
_symmetry_space_group_name_Hall '-P 1'
_symmetry_space_group_name_H-M 'P -1'
_atom_sites_solution_hydrogens geom
_atom_sites_solution_primary direct
_audit_creation_date 2015-06-29
_audit_creation_method
;
Olex2 1.2
(compiled 2015.01.26 svn.r3150 for OlexSys, GUI svn.r4998)
;
_audit_update_record
;
2016-01-27 deposited with the CCDC.
2016-03-24 downloaded from the CCDC.
;
_cell_angle_alpha 64.811(14)
_cell_angle_beta 88.065(15)
_cell_angle_gamma 80.753(17)
_cell_formula_units_Z 2
_cell_length_a 8.280(7)
_cell_length_b 11.804(10)
_cell_length_c 12.324(10)
_cell_measurement_reflns_used 1821
_cell_measurement_temperature 296(2)
_cell_measurement_theta_max 24.15
_cell_measurement_theta_min 2.49
_cell_volume 1075.0(16)
_computing_cell_refinement 'SAINT v7.68A (Bruker, 2009)'
_computing_data_reduction 'SAINT v7.68A (Bruker, 2009)'
_computing_molecular_graphics 'Olex2 (Dolomanov et al., 2009)'
_computing_publication_material 'Olex2 (Dolomanov et al., 2009)'
_computing_structure_refinement 'XL (Sheldrick, 2008)'
_computing_structure_solution 'ShelXS (Sheldrick, 2008)'
_diffrn_ambient_temperature 296.15
_diffrn_measured_fraction_theta_full 0.999
_diffrn_measured_fraction_theta_max 0.981
_diffrn_measurement_device_type 'Bruker APEX-II CCD'
_diffrn_measurement_method '\f and \w scans'
_diffrn_radiation_monochromator graphite
_diffrn_radiation_type MoK\a
_diffrn_radiation_wavelength 0.71073
_diffrn_reflns_av_R_equivalents 0.0325
_diffrn_reflns_av_unetI/netI 0.0706
_diffrn_reflns_Laue_measured_fraction_full 0.999
_diffrn_reflns_Laue_measured_fraction_max 0.981
_diffrn_reflns_limit_h_max 11
_diffrn_reflns_limit_h_min -11
_diffrn_reflns_limit_k_max 14
_diffrn_reflns_limit_k_min -16
_diffrn_reflns_limit_l_max 14
_diffrn_reflns_limit_l_min -17
_diffrn_reflns_number 10942
_diffrn_reflns_point_group_measured_fraction_full 0.999
_diffrn_reflns_point_group_measured_fraction_max 0.981
_diffrn_reflns_theta_full 26.000
_diffrn_reflns_theta_max 30.700
_diffrn_reflns_theta_min 1.827
_diffrn_standards_number 0
_exptl_absorpt_coefficient_mu 0.167
_exptl_absorpt_correction_T_max 0.7461
_exptl_absorpt_correction_T_min 0.6457
_exptl_absorpt_correction_type multi-scan
_exptl_absorpt_process_details
;
SADABS-2008/1 (Bruker,2008) was used for absorption correction.
wR2(int) was 0.0476 before and 0.0372 after correction.
The Ratio of minimum to maximum transmission is 0.8654.
The \l/2 correction factor is 0.0015.
;
_exptl_crystal_colour colourless
_exptl_crystal_density_diffrn 1.234
_exptl_crystal_density_meas .
_exptl_crystal_description block
_exptl_crystal_F_000 424
_exptl_crystal_size_max 0.2
_exptl_crystal_size_mid 0.12
_exptl_crystal_size_min 0.08
_refine_diff_density_max 0.215
_refine_diff_density_min -0.325
_refine_diff_density_rms 0.044
_refine_ls_extinction_coef .
_refine_ls_extinction_method none
_refine_ls_goodness_of_fit_ref 0.973
_refine_ls_hydrogen_treatment constr
_refine_ls_matrix_type full
_refine_ls_number_parameters 265
_refine_ls_number_reflns 6542
_refine_ls_number_restraints 0
_refine_ls_restrained_S_all 0.973
_refine_ls_R_factor_all 0.1149
_refine_ls_R_factor_gt 0.0534
_refine_ls_shift/su_max 0.004
_refine_ls_shift/su_mean 0.000
_refine_ls_structure_factor_coef Fsqd
_refine_ls_weighting_details 'w=1/[\s^2^(Fo^2^)+(0.0619P)^2^] where P=(Fo^2^+2Fc^2^)/3'
_refine_ls_weighting_scheme calc
_refine_ls_wR_factor_gt 0.1197
_refine_ls_wR_factor_ref 0.1454
_reflns_Friedel_coverage 0.000
_reflns_Friedel_fraction_full .
_reflns_Friedel_fraction_max .
_reflns_number_gt 3435
_reflns_number_total 6542
_reflns_threshold_expression 'I > 2\s(I)'
_cod_data_source_file c6cc00920d2.cif
_cod_data_source_block mo_dm15515_0m
_cod_original_cell_volume 1075.0(15)
_cod_database_code 7119041
_shelxl_version_number 2014-3
_shelx_space_group_comment
;
The symmetry employed for this shelxl refinement is uniquely defined
by the following loop, which should always be used as a source of
symmetry information in preference to the above space-group names.
They are only intended as comments.
;
_shelx_estimated_absorpt_t_max 0.987
_shelx_estimated_absorpt_t_min 0.967
_olex2_refinement_description
;
1. Fixed Uiso
 At 1.2 times of:
  All C(H) groups, All N(H) groups
 At 1.5 times of:
  All C(H,H,H) groups
2.a Ternary CH refined with riding coordinates:
 C10(H10), C11(H11)
2.b Aromatic/amide H refined with riding coordinates:
 N1(H1), C2(H2), C3(H3), C4(H4), C5(H5), C13(H13), C14(H14), C15(H15),
 C16(H16), C17(H17), C22(H22), C23(H23), C24(H24), C25(H25)
2.c Idealised Me refined as rotating group:
 C8(H8A,H8B,H8C), C9(H9A,H9B,H9C), C20(H20A,H20B,H20C)
;
_olex2_submission_special_instructions 'No special instructions were received'

loop_
_space_group_symop_operation_xyz
'x, y, z'
'-x, -y, -z'

loop_
_atom_site_label
_atom_site_type_symbol
_atom_site_fract_x
_atom_site_fract_y
_atom_site_fract_z
_atom_site_U_iso_or_equiv
_atom_site_adp_type
_atom_site_occupancy
_atom_site_site_symmetry_order
_atom_site_calc_flag
_atom_site_refinement_flags_posn
_atom_site_refinement_flags_adp
_atom_site_refinement_flags_occupancy
_atom_site_disorder_assembly
_atom_site_disorder_group
S1 S 0.51129(6) 0.75968(5) 0.47471(4) 0.04965(16) Uani 1 1 d . . . . .
O1 O 0.26661(16) 0.60982(11) 0.48854(10) 0.0457(3) Uani 1 1 d . . . . .
N1 N 0.3442(2) 0.37659(15) 0.70769(14) 0.0469(4) Uani 1 1 d . . . . .
H1 H 0.4186 0.3698 0.6594 0.056 Uiso 1 1 calc R . . . .
C1 C 0.3287(2) 0.87033(18) 0.41669(15) 0.0418(4) Uani 1 1 d . . . . .
C2 C 0.3436(3) 0.9943(2) 0.39030(19) 0.0586(6) Uani 1 1 d . . . . .
H2 H 0.4425 1.0114 0.4086 0.070 Uiso 1 1 calc R . . . .
C3 C 0.2174(3) 1.0927(2) 0.3381(2) 0.0738(7) Uani 1 1 d . . . . .
H3 H 0.2313 1.1757 0.3190 0.089 Uiso 1 1 calc R . . . .
C4 C 0.0706(3) 1.0669(2) 0.3147(2) 0.0737(7) Uani 1 1 d . . . . .
H4 H -0.0173 1.1323 0.2811 0.088 Uiso 1 1 calc R . . . .
C5 C 0.0532(3) 0.9442(2) 0.3408(2) 0.0598(6) Uani 1 1 d . . . . .
H5 H -0.0476 0.9285 0.3243 0.072 Uiso 1 1 calc R . . . .
C6 C 0.1803(2) 0.84231(17) 0.39098(15) 0.0420(4) Uani 1 1 d . . . . .
C7 C 0.1515(2) 0.71275(18) 0.40368(17) 0.0466(5) Uani 1 1 d . . . . .
C8 C -0.0207(3) 0.6879(2) 0.4428(2) 0.0690(6) Uani 1 1 d . . . . .
H8A H -0.0294 0.6021 0.4588 0.103 Uiso 1 1 calc GR . . . .
H8B H -0.0987 0.7453 0.3801 0.103 Uiso 1 1 calc GR . . . .
H8C H -0.0425 0.7006 0.5142 0.103 Uiso 1 1 calc GR . . . .
C9 C 0.1864(3) 0.7032(2) 0.28548(19) 0.0728(7) Uani 1 1 d . . . . .
H9A H 0.2973 0.7147 0.2650 0.109 Uiso 1 1 calc GR . . . .
H9B H 0.1130 0.7677 0.2234 0.109 Uiso 1 1 calc GR . . . .
H9C H 0.1708 0.6212 0.2935 0.109 Uiso 1 1 calc GR . . . .
C10 C 0.2828(2) 0.61160(17) 0.60295(15) 0.0403(4) Uani 1 1 d . . . . .
H10 H 0.2004 0.6795 0.6064 0.048 Uiso 1 1 calc R . . . .
C11 C 0.4535(2) 0.64061(18) 0.61568(16) 0.0418(4) Uani 1 1 d . . . . .
H11 H 0.5310 0.5624 0.6332 0.050 Uiso 1 1 calc R . . . .
C12 C 0.4666(2) 0.67339(19) 0.72058(16) 0.0433(4) Uani 1 1 d . . . . .
C13 C 0.3723(3) 0.7804(2) 0.72219(18) 0.0538(5) Uani 1 1 d . . . . .
H13 H 0.2998 0.8331 0.6581 0.065 Uiso 1 1 calc R . . . .
C14 C 0.3852(3) 0.8096(3) 0.8189(2) 0.0706(7) Uani 1 1 d . . . . .
H14 H 0.3208 0.8816 0.8193 0.085 Uiso 1 1 calc R . . . .
C15 C 0.4916(4) 0.7339(3) 0.9133(2) 0.0807(8) Uani 1 1 d . . . . .
H15 H 0.5001 0.7541 0.9778 0.097 Uiso 1 1 calc R . . . .
C16 C 0.5853(3) 0.6283(3) 0.9125(2) 0.0831(8) Uani 1 1 d . . . . .
H16 H 0.6583 0.5767 0.9766 0.100 Uiso 1 1 calc R . . . .
C17 C 0.5728(3) 0.5969(2) 0.81681(19) 0.0634(6) Uani 1 1 d . . . . .
H17 H 0.6363 0.5240 0.8177 0.076 Uiso 1 1 calc R . . . .
C18 C 0.2547(2) 0.48907(17) 0.70032(16) 0.0405(4) Uani 1 1 d . . . . .
C19 C 0.1523(2) 0.46417(19) 0.79320(17) 0.0455(4) Uani 1 1 d . . . . .
C20 C 0.0374(3) 0.5585(2) 0.8224(2) 0.0746(7) Uani 1 1 d . . . . .
H20A H 0.0953 0.5876 0.8693 0.112 Uiso 1 1 calc GR . . . .
H20B H -0.0510 0.5191 0.8672 0.112 Uiso 1 1 calc GR . . . .
H20C H -0.0056 0.6294 0.7493 0.112 Uiso 1 1 calc GR . . . .
C21 C 0.1757(2) 0.32941(19) 0.86055(17) 0.0473(5) Uani 1 1 d . . . . .
C22 C 0.1057(3) 0.2475(2) 0.96207(19) 0.0664(6) Uani 1 1 d . . . . .
H22 H 0.0266 0.2791 1.0019 0.080 Uiso 1 1 calc R . . . .
C23 C 0.1554(4) 0.1192(2) 1.0023(2) 0.0796(8) Uani 1 1 d . . . . .
H23 H 0.1087 0.0638 1.0697 0.095 Uiso 1 1 calc R . . . .
C24 C 0.2738(4) 0.0707(2) 0.9445(2) 0.0809(8) Uani 1 1 d . . . . .
H24 H 0.3051 -0.0167 0.9742 0.097 Uiso 1 1 calc R . . . .
C25 C 0.3456(3) 0.1476(2) 0.8452(2) 0.0657(6) Uani 1 1 d . . . . .
H25 H 0.4248 0.1143 0.8067 0.079 Uiso 1 1 calc R . . . .
C26 C 0.2960(2) 0.27791(19) 0.80363(16) 0.0472(5) Uani 1 1 d . . . . .

loop_
_atom_site_aniso_label
_atom_site_aniso_U_11
_atom_site_aniso_U_22
_atom_site_aniso_U_33
_atom_site_aniso_U_23
_atom_site_aniso_U_13
_atom_site_aniso_U_12
S1 0.0364(3) 0.0656(4) 0.0498(3) -0.0269(3) 0.00443(19) -0.0096(2)
O1 0.0556(8) 0.0396(7) 0.0450(7) -0.0229(6) -0.0145(6) 0.0011(6)
N1 0.0530(10) 0.0415(9) 0.0476(9) -0.0227(8) 0.0000(7) -0.0010(7)
C1 0.0428(10) 0.0459(11) 0.0394(9) -0.0196(8) 0.0045(7) -0.0113(8)
C2 0.0658(14) 0.0536(13) 0.0602(13) -0.0215(11) 0.0022(10) -0.0278(11)
C3 0.090(2) 0.0404(13) 0.0856(17) -0.0192(13) -0.0005(14) -0.0174(13)
C4 0.0682(16) 0.0406(13) 0.0931(18) -0.0132(13) 0.0000(13) 0.0005(11)
C5 0.0491(12) 0.0457(12) 0.0742(15) -0.0153(11) -0.0068(10) -0.0064(10)
C6 0.0430(10) 0.0416(10) 0.0412(10) -0.0169(8) -0.0009(8) -0.0077(8)
C7 0.0475(11) 0.0403(11) 0.0517(11) -0.0190(9) -0.0149(8) -0.0042(8)
C8 0.0537(13) 0.0501(13) 0.0944(17) -0.0179(13) -0.0201(12) -0.0170(11)
C9 0.0941(18) 0.0722(16) 0.0579(13) -0.0368(13) -0.0302(12) 0.0039(13)
C10 0.0390(10) 0.0404(10) 0.0470(10) -0.0244(9) -0.0070(7) -0.0028(8)
C11 0.0361(9) 0.0461(11) 0.0471(10) -0.0247(9) -0.0042(7) -0.0020(8)
C12 0.0392(10) 0.0533(12) 0.0439(10) -0.0237(9) 0.0001(8) -0.0166(9)
C13 0.0575(13) 0.0600(13) 0.0541(12) -0.0329(11) -0.0008(9) -0.0118(10)
C14 0.0774(17) 0.0839(18) 0.0740(16) -0.0539(15) 0.0061(13) -0.0198(14)
C15 0.0894(19) 0.116(2) 0.0634(16) -0.0567(17) -0.0010(13) -0.0339(18)
C16 0.0828(19) 0.111(2) 0.0602(15) -0.0390(16) -0.0248(13) -0.0139(17)
C17 0.0588(14) 0.0753(16) 0.0590(13) -0.0312(12) -0.0147(10) -0.0074(11)
C18 0.0389(9) 0.0382(10) 0.0480(10) -0.0225(9) -0.0098(8) -0.0019(8)
C19 0.0438(10) 0.0462(11) 0.0517(11) -0.0261(10) -0.0011(8) -0.0059(8)
C20 0.0716(16) 0.0646(16) 0.0866(17) -0.0362(14) 0.0208(13) -0.0004(13)
C21 0.0547(12) 0.0481(12) 0.0451(10) -0.0238(9) -0.0064(8) -0.0119(9)
C22 0.0887(18) 0.0637(16) 0.0528(13) -0.0270(12) 0.0084(12) -0.0235(13)
C23 0.127(2) 0.0588(16) 0.0521(14) -0.0173(13) 0.0077(14) -0.0318(16)
C24 0.140(3) 0.0427(13) 0.0571(15) -0.0180(12) -0.0081(15) -0.0134(15)
C25 0.1001(19) 0.0421(12) 0.0538(13) -0.0221(11) -0.0048(12) -0.0024(12)
C26 0.0595(12) 0.0430(11) 0.0412(10) -0.0196(9) -0.0100(9) -0.0064(9)

loop_
_atom_type_symbol
_atom_type_description
_atom_type_scat_dispersion_real
_atom_type_scat_dispersion_imag
_atom_type_scat_source
C C 0.0033 0.0016 'International Tables Vol C Tables 4.2.6.8 and 6.1.1.4'
H H 0.0000 0.0000 'International Tables Vol C Tables 4.2.6.8 and 6.1.1.4'
N N 0.0061 0.0033 'International Tables Vol C Tables 4.2.6.8 and 6.1.1.4'
O O 0.0106 0.0060 'International Tables Vol C Tables 4.2.6.8 and 6.1.1.4'
S S 0.1246 0.1234 'International Tables Vol C Tables 4.2.6.8 and 6.1.1.4'

loop_
_geom_angle_atom_site_label_1
_geom_angle_atom_site_label_2
_geom_angle_atom_site_label_3
_geom_angle
_geom_angle_site_symmetry_1
_geom_angle_site_symmetry_3
C1 S1 C11 104.30(9) . .
C10 O1 C7 115.31(14) . .
C18 N1 H1 125.4 . .
C26 N1 H1 125.4 . .
C26 N1 C18 109.22(16) . .
C2 C1 S1 114.43(16) . .
C2 C1 C6 119.94(19) . .
C6 C1 S1 125.53(15) . .
C1 C2 H2 119.0 . .
C3 C2 C1 122.1(2) . .
C3 C2 H2 119.0 . .
C2 C3 H3 120.6 . .
C4 C3 C2 118.8(2) . .
C4 C3 H3 120.6 . .
C3 C4 H4 120.0 . .
C3 C4 C5 119.9(2) . .
C5 C4 H4 120.0 . .
C4 C5 H5 118.7 . .
C4 C5 C6 122.7(2) . .
C6 C5 H5 118.7 . .
C1 C6 C7 125.54(17) . .
C5 C6 C1 116.52(19) . .
C5 C6 C7 117.73(17) . .
O1 C7 C6 112.41(15) . .
O1 C7 C8 107.97(17) . .
O1 C7 C9 103.62(16) . .
C8 C7 C6 112.27(17) . .
C9 C7 C6 109.15(17) . .
C9 C7 C8 111.11(17) . .
C7 C8 H8A 109.5 . .
C7 C8 H8B 109.5 . .
C7 C8 H8C 109.5 . .
H8A C8 H8B 109.5 . .
H8A C8 H8C 109.5 . .
H8B C8 H8C 109.5 . .
C7 C9 H9A 109.5 . .
C7 C9 H9B 109.5 . .
C7 C9 H9C 109.5 . .
H9A C9 H9B 109.5 . .
H9A C9 H9C 109.5 . .
H9B C9 H9C 109.5 . .
O1 C10 H10 108.7 . .
O1 C10 C11 108.75(14) . .
O1 C10 C18 110.30(14) . .
C11 C10 H10 108.7 . .
C18 C10 H10 108.7 . .
C18 C10 C11 111.74(15) . .
S1 C11 H11 106.8 . .
C10 C11 S1 110.81(13) . .
C10 C11 H11 106.8 . .
C12 C11 S1 113.48(14) . .
C12 C11 C10 111.77(14) . .
C12 C11 H11 106.8 . .
C13 C12 C11 120.75(17) . .
C17 C12 C11 120.62(19) . .
C17 C12 C13 118.63(19) . .
C12 C13 H13 119.8 . .
C12 C13 C14 120.3(2) . .
C14 C13 H13 119.8 . .
C13 C14 H14 119.7 . .
C15 C14 C13 120.6(2) . .
C15 C14 H14 119.7 . .
C14 C15 H15 120.2 . .
C16 C15 C14 119.5(2) . .
C16 C15 H15 120.2 . .
C15 C16 H16 119.7 . .
C15 C16 C17 120.6(2) . .
C17 C16 H16 119.7 . .
C12 C17 C16 120.3(2) . .
C12 C17 H17 119.8 . .
C16 C17 H17 119.8 . .
N1 C18 C10 120.20(17) . .
C19 C18 N1 109.33(17) . .
C19 C18 C10 130.45(17) . .
C18 C19 C20 127.30(19) . .
C18 C19 C21 106.93(17) . .
C21 C19 C20 125.77(19) . .
C19 C20 H20A 109.5 . .
C19 C20 H20B 109.5 . .
C19 C20 H20C 109.5 . .
H20A C20 H20B 109.5 . .
H20A C20 H20C 109.5 . .
H20B C20 H20C 109.5 . .
C22 C21 C19 134.1(2) . .
C22 C21 C26 118.9(2) . .
C26 C21 C19 107.02(18) . .
C21 C22 H22 120.6 . .
C23 C22 C21 118.8(2) . .
C23 C22 H22 120.6 . .
C22 C23 H23 119.4 . .
C22 C23 C24 121.3(2) . .
C24 C23 H23 119.4 . .
C23 C24 H24 119.1 . .
C25 C24 C23 121.7(2) . .
C25 C24 H24 119.1 . .
C24 C25 H25 121.3 . .
C24 C25 C26 117.5(2) . .
C26 C25 H25 121.3 . .
N1 C26 C21 107.48(18) . .
N1 C26 C25 130.66(19) . .
C25 C26 C21 121.9(2) . .

loop_
_geom_bond_atom_site_label_1
_geom_bond_atom_site_label_2
_geom_bond_distance
_geom_bond_site_symmetry_2
S1 C1 1.774(2) .
S1 C11 1.818(2) .
O1 C7 1.446(2) .
O1 C10 1.430(2) .
N1 H1 0.8600 .
N1 C18 1.380(2) .
N1 C26 1.364(3) .
C1 C2 1.383(3) .
C1 C6 1.402(3) .
C2 H2 0.9300 .
C2 C3 1.369(3) .
C3 H3 0.9300 .
C3 C4 1.368(4) .
C4 H4 0.9300 .
C4 C5 1.375(3) .
C5 H5 0.9300 .
C5 C6 1.393(3) .
C6 C7 1.527(3) .
C7 C8 1.523(3) .
C7 C9 1.523(3) .
C8 H8A 0.9600 .
C8 H8B 0.9600 .
C8 H8C 0.9600 .
C9 H9A 0.9600 .
C9 H9B 0.9600 .
C9 H9C 0.9600 .
C10 H10 0.9800 .
C10 C11 1.534(3) .
C10 C18 1.483(3) .
C11 H11 0.9800 .
C11 C12 1.511(3) .
C12 C13 1.382(3) .
C12 C17 1.378(3) .
C13 H13 0.9300 .
C13 C14 1.386(3) .
C14 H14 0.9300 .
C14 C15 1.364(4) .
C15 H15 0.9300 .
C15 C16 1.362(4) .
C16 H16 0.9300 .
C16 C17 1.389(3) .
C17 H17 0.9300 .
C18 C19 1.358(3) .
C19 C20 1.501(3) .
C19 C21 1.430(3) .
C20 H20A 0.9600 .
C20 H20B 0.9600 .
C20 H20C 0.9600 .
C21 C22 1.392(3) .
C21 C26 1.405(3) .
C22 H22 0.9300 .
C22 C23 1.372(4) .
C23 H23 0.9300 .
C23 C24 1.384(4) .
C24 H24 0.9300 .
C24 C25 1.361(3) .
C25 H25 0.9300 .
C25 C26 1.392(3) .

loop_
_geom_torsion_atom_site_label_1
_geom_torsion_atom_site_label_2
_geom_torsion_atom_site_label_3
_geom_torsion_atom_site_label_4
_geom_torsion
_geom_torsion_site_symmetry_1
_geom_torsion_site_symmetry_2
_geom_torsion_site_symmetry_3
_geom_torsion_site_symmetry_4
S1 C1 C2 C3 176.00(18) . . . .
S1 C1 C6 C5 -177.24(15) . . . .
S1 C1 C6 C7 -2.6(3) . . . .
S1 C11 C12 C13 62.2(2) . . . .
S1 C11 C12 C17 -117.95(19) . . . .
O1 C10 C11 S1 39.42(17) . . . .
O1 C10 C11 C12 167.06(14) . . . .
O1 C10 C18 N1 54.4(2) . . . .
O1 C10 C18 C19 -127.6(2) . . . .
N1 C18 C19 C20 177.8(2) . . . .
N1 C18 C19 C21 -1.4(2) . . . .
C1 S1 C11 C10 40.09(14) . . . .
C1 S1 C11 C12 -86.60(15) . . . .
C1 C2 C3 C4 1.9(4) . . . .
C1 C6 C7 O1 23.6(3) . . . .
C1 C6 C7 C8 145.59(19) . . . .
C1 C6 C7 C9 -90.8(2) . . . .
C2 C1 C6 C5 -1.0(3) . . . .
C2 C1 C6 C7 173.63(17) . . . .
C2 C3 C4 C5 -1.6(4) . . . .
C3 C4 C5 C6 -0.1(4) . . . .
C4 C5 C6 C1 1.4(3) . . . .
C4 C5 C6 C7 -173.7(2) . . . .
C5 C6 C7 O1 -161.76(17) . . . .
C5 C6 C7 C8 -39.8(2) . . . .
C5 C6 C7 C9 83.9(2) . . . .
C6 C1 C2 C3 -0.6(3) . . . .
C7 O1 C10 C11 -111.38(17) . . . .
C7 O1 C10 C18 125.76(17) . . . .
C10 O1 C7 C6 50.5(2) . . . .
C10 O1 C7 C8 -73.86(19) . . . .
C10 O1 C7 C9 168.23(16) . . . .
C10 C11 C12 C13 -64.0(2) . . . .
C10 C11 C12 C17 115.9(2) . . . .
C10 C18 C19 C20 -0.4(3) . . . .
C10 C18 C19 C21 -179.55(16) . . . .
C11 S1 C1 C2 125.10(15) . . . .
C11 S1 C1 C6 -58.52(17) . . . .
C11 C10 C18 N1 -66.7(2) . . . .
C11 C10 C18 C19 111.3(2) . . . .
C11 C12 C13 C14 179.99(19) . . . .
C11 C12 C17 C16 179.4(2) . . . .
C12 C13 C14 C15 0.4(4) . . . .
C13 C12 C17 C16 -0.7(3) . . . .
C13 C14 C15 C16 -0.3(4) . . . .
C14 C15 C16 C17 -0.3(4) . . . .
C15 C16 C17 C12 0.8(4) . . . .
C17 C12 C13 C14 0.1(3) . . . .
C18 N1 C26 C21 -1.6(2) . . . .
C18 N1 C26 C25 177.6(2) . . . .
C18 C10 C11 S1 161.41(12) . . . .
C18 C10 C11 C12 -71.0(2) . . . .
C18 C19 C21 C22 -178.6(2) . . . .
C18 C19 C21 C26 0.4(2) . . . .
C19 C21 C22 C23 178.3(2) . . . .
C19 C21 C26 N1 0.7(2) . . . .
C19 C21 C26 C25 -178.59(18) . . . .
C20 C19 C21 C22 2.2(4) . . . .
C20 C19 C21 C26 -178.8(2) . . . .
C21 C22 C23 C24 0.5(4) . . . .
C22 C21 C26 N1 179.93(17) . . . .
C22 C21 C26 C25 0.6(3) . . . .
C22 C23 C24 C25 -0.2(4) . . . .
C23 C24 C25 C26 0.2(4) . . . .
C24 C25 C26 N1 -179.5(2) . . . .
C24 C25 C26 C21 -0.4(3) . . . .
C26 N1 C18 C10 -179.72(14) . . . .
C26 N1 C18 C19 1.9(2) . . . .
C26 C21 C22 C23 -0.6(3) . . . .
